data_4030425
loop_
_publ_author_name
'Greedan, J.E.'
'Willmer, K.L.'
'Gibbs, H.F.'

_publ_section_title
;
 Structural aspects of the metal-insulator transition in
 BaPb(1-x)TlxO(3-x/2) by neutron diffraction
;
_journal_name_full 'European Journal of Solid State and Inorganic Chemistry'
_journal_page_first 505
_journal_page_last 518
_journal_volume 29
_journal_year 1992
_chemical_formula_sum 'Ba O2.65 Pb0.3 Tl0.7'
_chemical_formula_weight 384.95
_space_group_IT_number 62
_symmetry_cell_setting orthorhombic
_symmetry_Int_Tables_number 62
_symmetry_space_group_name_Hall '-P 2ac 2n'
_symmetry_space_group_name_H-M 'P n m a'
_cell_angle_alpha 90
_cell_angle_beta 90
_cell_angle_gamma 90
_cell_formula_units_Z 8
_cell_length_a 6.0871(36)
_cell_length_b 17.2719(56)
_cell_length_c 6.1285(35)
_cell_volume 644.3(6)
_diffrn_ambient_temperature 293
_diffrn_radiation_probe neutron
_diffrn_radiation_type neutron
_diffrn_radiation_wavelength 1.3915
_exptl_crystal_density_diffrn 7.888
_pd_proc_ls_prof_wR_expected 0.0282
_pd_proc_ls_prof_wR_factor 0.0526
_refine_ls_R_I_factor 0.0960
_cod_data_source_file EJSSIC-1992-29-505-518-2.cif
_cod_data_source_block BaPb(1-x)TlxO(3-x/2)-II
_cod_database_code 4030425

loop_
_symmetry_equiv_pos_site_id
_symmetry_equiv_pos_as_xyz
1 x,y,z
2 1/2-x,-y,1/2+z
3 1/2+x,1/2-y,1/2-z
4 -x,1/2+y,-z
5 -x,-y,-z
6 1/2+x,y,1/2-z
7 1/2-x,1/2+y,1/2+z
8 x,1/2-y,z

loop_
_atom_site_label
_atom_site_type_symbol
_atom_site_thermal_displace_type
_atom_site_fract_x
_atom_site_fract_y
_atom_site_fract_z
_atom_site_occupancy
_atom_site_U_iso_or_equiv
Tl1 Tl Uiso 0.00000 0.00000 0.00000 0.700 0.020(3)
Tl2 Tl Uiso 0.023(4) 0.25000 0.973(4) 0.700 0.012(4)
Pb1 Pb Uiso 0.00000 0.00000 0.00000 0.300 0.020(3)
Pb2 Pb Uiso 0.023(4) 0.25000 0.973(4) 0.300 0.012(4)
O1 O Uiso -0.243(4) 0.9707(10) 0.243(3) 1.000 0.029(4)
O2 O Uiso 0.027(4) 0.1274(11) 0.010(4) 1.000 0.005(4)
O3 O Uiso 0.740(8) 0.25000 0.770(6) 1.000 0.046(5)
Ba Ba Uiso 0.510(6) 0.1118(11) 0.028(5) 1.000 0.002(3)

loop_
_geom_angle_atom_site_label_1
_geom_angle_atom_site_label_2
_geom_angle_atom_site_label_3
_geom_angle
_geom_angle_site_symmetry_1
_geom_angle_site_symmetry_3
_geom_angle_publ_flag
O1 Pb1 O1 86.7(8) 2_464 5_565 yes
O1 Pb1 O1 180.00 2_464 6_545 yes
O1 Pb1 O2 105.4(8) 5_565 5_555 yes
O1 Pb1 O2 81.4(8) 6_545 5_555 yes
O1 Pb1 O1 93.4(8) 5_565 6_545 yes
O1 Pb1 O2 74.6(8) 1_545 5_555 yes
O1 Pb1 O2 105.4(8) 1_545 . yes
O1 Pb1 O2 81.4(8) 2_464 . yes
O2 Pb1 O2 180.00 . 5_555 yes
O1 Pb1 O2 74.6(8) 5_565 . yes
O1 Pb1 O2 98.7(8) 6_545 . yes
O1 Pb1 O1 93.4(8) 1_545 2_464 yes
O1 Pb1 O2 98.7(8) 2_464 5_555 yes
O1 Pb1 O1 180.00 1_545 5_565 yes
O1 Pb1 O1 86.7(8) 1_545 6_545 yes
O2 Pb2 O3 94.1(9) 1_556 1_455 yes
O2 Pb2 O3 94.1(9) 1_556 3_456 yes
O2 Pb2 O2 167.7(16) 1_556 8_556 yes
O2 Pb2 O3 94.1(9) 8_556 3_456 yes
O2 Pb2 O3 94.1(9) 8_556 1_455 yes
O3 Pb2 O3 96(2) 1_455 3_456 yes
O1 Tl1 O2 98.7(8) 6_545 . yes
O1 Tl1 O2 74.6(8) 5_565 . yes
O1 Tl1 O2 105.4(8) 1_545 . yes
O1 Tl1 O2 81.4(8) 2_464 . yes
O2 Tl1 O2 180.00 . 5_555 yes
O1 Tl1 O1 180.00 2_464 6_545 yes
O1 Tl1 O2 105.4(8) 5_565 5_555 yes
O1 Tl1 O2 81.4(8) 6_545 5_555 yes
O1 Tl1 O1 93.4(8) 5_565 6_545 yes
O1 Tl1 O2 74.6(8) 1_545 5_555 yes
O1 Tl1 O1 180.00 1_545 5_565 yes
O1 Tl1 O1 86.7(8) 1_545 6_545 yes
O1 Tl1 O2 98.7(8) 2_464 5_555 yes
O1 Tl1 O1 86.7(8) 2_464 5_565 yes
O1 Tl1 O1 93.4(8) 1_545 2_464 yes
O2 Tl2 O3 94.1(9) 8_556 3_456 yes
O2 Tl2 O3 94.1(9) 1_556 1_455 yes
O3 Tl2 O3 96(2) 1_455 3_456 yes
O2 Tl2 O3 94.1(9) 8_556 1_455 yes
O2 Tl2 O3 94.1(9) 1_556 3_456 yes
O2 Tl2 O2 167.7(16) 1_556 8_556 yes
Tl1 O1 Tl1 153.6(9) 1_565 2_465 yes
Tl1 O2 Tl2 170.9(15) . 1_554 yes
Tl2 O3 Tl2 167(3) 1_655 3_556 yes

loop_
_geom_bond_atom_site_label_1
_geom_bond_atom_site_label_2
_geom_bond_distance
_geom_bond_site_symmetry_2
_geom_bond_publ_flag
Pb1 O1 2.29(2) 6_545 yes
Pb1 O1 2.16(2) 1_545 yes
Pb1 O1 2.29(2) 2_464 yes
Pb1 O2 2.207(19) . yes
Pb1 O1 2.16(2) 5_565 yes
Pb1 O2 2.207(19) 5_555 yes
Pb2 O2 2.130(19) 1_556 yes
Pb2 O3 2.13(5) 1_455 yes
Pb2 O2 2.130(19) 8_556 yes
Pb2 O3 1.99(5) 3_456 yes
Tl1 O1 2.16(2) 1_545 yes
Tl1 O2 2.207(19) . yes
Tl1 O1 2.29(2) 6_545 yes
Tl1 O1 2.16(2) 5_565 yes
Tl1 O1 2.29(2) 2_464 yes
Tl1 O2 2.207(19) 5_555 yes
Tl2 O3 2.13(5) 1_455 yes
Tl2 O2 2.130(19) 1_556 yes
Tl2 O3 1.99(5) 3_456 yes
Tl2 O2 2.130(19) 8_556 yes
